data_9015652
loop_
_publ_author_name
'Averbuch-Pouchot M'
'Durif, A.'

_publ_section_title
;
 Crystal chemistry of cyclo-hexaphosphates. XVI.Structures of potassium
 cyclo-hexaphosphate ditellurate trihydrate and rubidium cyclo-
 hexaphosphate tritellurate tetrahydrate
 _cod_database_code 1007249
;
_journal_name_full 'Acta Crystallographica, Section C'
_journal_page_first 1576
_journal_page_last 1579
_journal_paper_doi 10.1107/S0108270191001403
_journal_volume 47
_journal_year 1991
_chemical_formula_sum 'H12 K6 O33 P6 Te2'
_space_group_IT_number 167
_symmetry_space_group_name_Hall '-R 3 2"c'
_symmetry_space_group_name_H-M 'R -3 c :H'
_cell_angle_alpha 90
_cell_angle_beta 90
_cell_angle_gamma 120
_cell_length_a 13.084
_cell_length_b 13.084
_cell_length_c 34.799990000
_cell_formula_units_Z 6
_cell_volume 5159.300
_database_code_amcsd 0015931
_exptl_crystal_density_diffrn 2.348
_cod_duplicate_entry 1007249
_cod_original_sg_symbol_H-M 'R -3 c'
_cod_original_formula_sum 'Te2 K6 P6 O33 H12'
_cod_database_code 9015652
_amcsd_formula_title 'H18 K6 O33 P6 Te2'

loop_
_space_group_symop_operation_xyz
x,y,z
2/3+x,1/3+y,1/3+z
1/3+x,2/3+y,2/3+z
x,x-y,1/2+z
2/3+x,1/3+x-y,5/6+z
1/3+x,2/3+x-y,1/6+z
y,x,1/2-z
2/3+y,1/3+x,5/6-z
1/3+y,2/3+x,1/6-z
-x+y,y,1/2+z
2/3-x+y,1/3+y,5/6+z
1/3-x+y,2/3+y,1/6+z
-x,-x+y,1/2-z
2/3-x,1/3-x+y,5/6-z
1/3-x,2/3-x+y,1/6-z
-y,-x,1/2+z
2/3-y,1/3-x,5/6+z
1/3-y,2/3-x,1/6+z
x-y,-y,1/2-z
2/3+x-y,1/3-y,5/6-z
1/3+x-y,2/3-y,1/6-z
y,-x+y,-z
2/3+y,1/3-x+y,1/3-z
1/3+y,2/3-x+y,2/3-z
-x+y,-x,z
2/3-x+y,1/3-x,1/3+z
1/3-x+y,2/3-x,2/3+z
-x,-y,-z
2/3-x,1/3-y,1/3-z
1/3-x,2/3-y,2/3-z
-y,x-y,z
2/3-y,1/3+x-y,1/3+z
1/3-y,2/3+x-y,2/3+z
x-y,x,-z
2/3+x-y,1/3+x,1/3-z
1/3+x-y,2/3+x,2/3-z

loop_
_atom_site_label
_atom_site_fract_x
_atom_site_fract_y
_atom_site_fract_z
Te1 0.00000 0.00000 0.13939
K1 0.43031 0.00000 0.25000
K2 0.50000 0.00000 0.50000
P1 0.47833 0.37028 0.84847
O1 0.13200 0.03770 0.32827
O2 0.13620 0.09840 0.10866
O3 0.24910 0.32280 0.16494
O4 0.46560 0.34700 0.27905
O5 0.47710 0.19710 0.31754
O6 0.21530 0.00000 0.25000
H1 0.09700 0.18900 0.16400
H2 0.76200 0.47900 0.24700

loop_
_cod_related_entry_id
_cod_related_entry_database
_cod_related_entry_code
1 AMCSD 0015931
